data_7707410
loop_
_publ_author_name
'Wang, Deqiang'
'Wang, Shichun'
'Li, Tongyu'
'Heng, Yi'
'Hou, Guohua'
'Zi, Guofu'
'Walter, Marc D.'

_publ_section_title
;
 Reactivity studies involving a Lewis base supported terminal uranium
 phosphinidene metallocene
 [\h<sup>5</sup>-1,3-(Me<sub>3</sub>C)<sub>2</sub>C<sub>5</sub>H<sub>3</sub>]<sub>2</sub>U([double
 bond, length as
 m-dash]P-2,4,6-<sup>i</sup>Pr<sub>3</sub>C<sub>6</sub>H<sub>2</sub>)(OPMe<sub>3</sub>).
;
_journal_issue 24
_journal_name_full 'Dalton transactions (Cambridge, England : 2003)'
_journal_page_first 8349
_journal_page_last 8363
_journal_paper_doi 10.1039/d1dt00742d
_journal_volume 50
_journal_year 2021
_chemical_formula_moiety 'C50 H92 N4 O2 P4 U, 2(C6 H6)'
_chemical_formula_sum 'C62 H104 N4 O2 P4 U'
_chemical_formula_weight 1299.40
_space_group_crystal_system monoclinic
_space_group_IT_number 15
_space_group_name_Hall '-C 2yc'
_space_group_name_H-M_alt 'C 1 2/c 1'
_atom_sites_solution_hydrogens geom
_atom_sites_solution_primary dual
_audit_creation_date 2019-02-15
_audit_creation_method
;
Olex2 1.2
(compiled 2018.05.29 svn.r3508 for OlexSys, GUI svn.r5506)
;
_audit_update_record
;
2020-11-08 deposited with the CCDC.	2021-05-18 downloaded from the CCDC.
;
_cell_angle_alpha 90
_cell_angle_beta 104.1820(10)
_cell_angle_gamma 90
_cell_formula_units_Z 4
_cell_length_a 19.9402(3)
_cell_length_b 11.2013(2)
_cell_length_c 31.8356(4)
_cell_measurement_reflns_used 10258
_cell_measurement_temperature 100.01(10)
_cell_measurement_theta_max 72.0030
_cell_measurement_theta_min 4.5430
_cell_volume 6893.96(19)
_computing_cell_refinement 'CrysAlisPro 1.171.39.46e (Rigaku OD, 2018)'
_computing_data_collection 'CrysAlisPro 1.171.39.46e (Rigaku OD, 2018)'
_computing_data_reduction 'CrysAlisPro 1.171.39.46e (Rigaku OD, 2018)'
_computing_molecular_graphics 'Olex2 (Dolomanov et al., 2009)'
_computing_publication_material 'Olex2 (Dolomanov et al., 2009)'
_computing_structure_refinement 'ShelXL (Sheldrick, 2015)'
_computing_structure_solution 'ShelXT (Sheldrick, 2015)'
_diffrn_ambient_environment N~2~
_diffrn_ambient_temperature 100.01(10)
_diffrn_detector 'CCD plate'
_diffrn_detector_area_resol_mean 5.3127
_diffrn_detector_type AtlasS2
_diffrn_measured_fraction_theta_full 0.997
_diffrn_measured_fraction_theta_max 0.976
_diffrn_measurement_details
;
List of Runs (angles in degrees, time in seconds):

  # Type    Start    End  Width  t~exp~   \w     \q     \k     \f   Frames
#--------------------------------------------------------------------------
  1  \w    -35.00  29.00   1.00    1.94    --  -41.49  37.00 -60.00   64
  2  \w   -116.00 -20.00   1.00    1.94    --  -41.49 -37.00   0.00   96
  3  \w     26.00  96.00   1.00    1.94    --   41.49-125.00-180.00   70
  4  \w     48.00 132.00   1.00    3.00    --  104.69 -61.00  30.00   84
  5  \w     46.00 108.00   1.00    3.00    --  104.69 -94.00   0.00   62
  6  \w    141.00 172.00   1.00    3.00    --  104.69  45.00-150.00   31
  7  \w     36.00 118.00   1.00    3.00    --  104.69-125.00-120.00   82
  8  \w     94.00 170.00   1.00    3.00    --  104.69 125.00  30.00   76
  9  \w     80.00 176.00   1.00    3.00    --  104.69  45.00-180.00   96
 10  \w     23.00  50.00   1.00    3.00    --  104.69 -94.00 -60.00   27
;
_diffrn_measurement_device 'four-circle diffractometer'
_diffrn_measurement_device_type 'SuperNova, Dual, Cu at home/near, AtlasS2'
_diffrn_measurement_method '\w scans'
_diffrn_orient_matrix_type 'CrysAlisPro convention (1999,Acta A55,543-557)'
_diffrn_orient_matrix_UB_11 0.0280550000
_diffrn_orient_matrix_UB_12 -0.1285366000
_diffrn_orient_matrix_UB_13 0.0018058000
_diffrn_orient_matrix_UB_21 0.0719045000
_diffrn_orient_matrix_UB_22 0.0486740000
_diffrn_orient_matrix_UB_23 -0.0008818000
_diffrn_orient_matrix_UB_31 0.0197511000
_diffrn_orient_matrix_UB_32 0.0055044000
_diffrn_orient_matrix_UB_33 0.0498685000
_diffrn_radiation_monochromator mirror
_diffrn_radiation_probe x-ray
_diffrn_radiation_type CuK\a
_diffrn_radiation_wavelength 1.54184
_diffrn_reflns_av_R_equivalents 0.0353
_diffrn_reflns_av_unetI/netI 0.0347
_diffrn_reflns_Laue_measured_fraction_full 0.997
_diffrn_reflns_Laue_measured_fraction_max 0.976
_diffrn_reflns_limit_h_max 24
_diffrn_reflns_limit_h_min -24
_diffrn_reflns_limit_k_max 12
_diffrn_reflns_limit_k_min -13
_diffrn_reflns_limit_l_max 39
_diffrn_reflns_limit_l_min -24
_diffrn_reflns_number 13953
_diffrn_reflns_point_group_measured_fraction_full 0.997
_diffrn_reflns_point_group_measured_fraction_max 0.976
_diffrn_reflns_theta_full 67.684
_diffrn_reflns_theta_max 71.965
_diffrn_reflns_theta_min 4.562
_diffrn_source 'micro-focus sealed X-ray tube'
_diffrn_source_type 'SuperNova (Cu) X-ray Source'
_exptl_absorpt_coefficient_mu 7.802
_exptl_absorpt_correction_T_max 1.00000
_exptl_absorpt_correction_T_min 0.84002
_exptl_absorpt_correction_type multi-scan
_exptl_absorpt_process_details
;
CrysAlisPro 1.171.39.46e (Rigaku Oxford Diffraction, 2018)
Empirical absorption correction using spherical harmonics,
 implemented in SCALE3 ABSPACK scaling algorithm.
;
_exptl_crystal_colour orange
_exptl_crystal_colour_primary orange
_exptl_crystal_density_diffrn 1.252
_exptl_crystal_description block
_exptl_crystal_F_000 2688
_exptl_crystal_size_max 0.1
_exptl_crystal_size_mid 0.1
_exptl_crystal_size_min 0.1
_refine_diff_density_max 1.235
_refine_diff_density_min -1.317
_refine_diff_density_rms 0.094
_refine_ls_extinction_method none
_refine_ls_goodness_of_fit_ref 1.056
_refine_ls_hydrogen_treatment constr
_refine_ls_matrix_type full
_refine_ls_number_parameters 343
_refine_ls_number_reflns 6609
_refine_ls_number_restraints 0
_refine_ls_restrained_S_all 1.056
_refine_ls_R_factor_all 0.0269
_refine_ls_R_factor_gt 0.0256
_refine_ls_shift/su_max 0.001
_refine_ls_shift/su_mean 0.000
_refine_ls_structure_factor_coef Fsqd
_refine_ls_weighting_details 'w=1/[\s^2^(Fo^2^)+(0.0283P)^2^+16.5990P] where P=(Fo^2^+2Fc^2^)/3'
_refine_ls_weighting_scheme calc
_refine_ls_wR_factor_gt 0.0615
_refine_ls_wR_factor_ref 0.0623
_reflns_Friedel_coverage 0.000
_reflns_number_gt 6412
_reflns_number_total 6609
_reflns_threshold_expression 'I > 2\s(I)'
_cod_data_source_file d1dt00742d2.cif
_cod_data_source_block compound11
_cod_depositor_comments 'Adding full bibliography for 7707402--7707416.cif.'
_cod_database_code 7707410
_shelx_shelxl_version_number 2014/7
_chemical_oxdiff_formula C1H1N1O1P1U1
_shelx_space_group_comment
;
The symmetry employed for this shelxl refinement is uniquely defined
by the following loop, which should always be used as a source of
symmetry information in preference to the above space-group names.
They are only intended as comments.
;
_shelx_estimated_absorpt_t_max 0.509
_shelx_estimated_absorpt_t_min 0.509
_reflns_odcompleteness_completeness 99.68
_reflns_odcompleteness_iscentric 1
_reflns_odcompleteness_theta 66.97
_olex2_refinement_description
;
1. Fixed Uiso
 At 1.2 times of:
  All C(H) groups
 At 1.5 times of:
  All C(H,H,H) groups
2.a Ternary CH refined with riding coordinates:
 C2(H2), C5(H5), C14(H14), C17(H17), C20(H20)
2.b Aromatic/amide H refined with riding coordinates:
 C10(H10), C12(H12), C26(H26), C27(H27), C28(H28), C29(H29), C30(H30), C31(H31)
2.c Idealised Me refined as rotating group:
 C3(H3A,H3B,H3C), C4(H4A,H4B,H4C), C6(H6A,H6B,H6C), C7(H7A,H7B,H7C), C15(H15A,
 H15B,H15C), C16(H16A,H16B,H16C), C18(H18A,H18B,H18C), C19(H19A,H19B,H19C),
 C21(H21A,H21B,H21C), C22(H22A,H22B,H22C), C23(H23A,H23B,H23C), C24(H24A,H24B,
 H24C), C25(H25A,H25B,H25C)
;
_olex2_submission_special_instructions 'No special instructions were received'
_oxdiff_exptl_absorpt_empirical_details
;
Empirical correction (ABSPACK) includes:
- Absorption correction using spherical harmonics
- Frame scaling
;
_oxdiff_exptl_absorpt_empirical_full_max 1.239
_oxdiff_exptl_absorpt_empirical_full_min 0.788

loop_
_space_group_symop_operation_xyz
'x, y, z'
'-x, y, -z+1/2'
'x+1/2, y+1/2, z'
'-x+1/2, y+1/2, -z+1/2'
'-x, -y, -z'
'x, -y, z-1/2'
'-x+1/2, -y+1/2, -z'
'x+1/2, -y+1/2, z-1/2'

loop_
_atom_site_label
_atom_site_type_symbol
_atom_site_fract_x
_atom_site_fract_y
_atom_site_fract_z
_atom_site_U_iso_or_equiv
_atom_site_adp_type
_atom_site_occupancy
_atom_site_site_symmetry_order
_atom_site_calc_flag
_atom_site_refinement_flags_posn
_atom_site_refinement_flags_adp
_atom_site_refinement_flags_occupancy
_atom_site_disorder_assembly
_atom_site_disorder_group
C1 C 0.41699(14) 0.2893(3) 0.29825(9) 0.0158(6) Uani 1 1 d . . . . .
C2 C 0.36640(16) 0.1846(3) 0.22911(9) 0.0198(6) Uani 1 1 d . . . . .
H2 H 0.3220 0.1905 0.2370 0.024 Uiso 1 1 calc R . . . .
C3 C 0.35581(18) 0.2192(3) 0.18131(10) 0.0288(7) Uani 1 1 d . . . . .
H3A H 0.3997 0.2210 0.1740 0.043 Uiso 1 1 calc GR . . . .
H3B H 0.3347 0.2966 0.1766 0.043 Uiso 1 1 calc GR . . . .
H3C H 0.3264 0.1615 0.1634 0.043 Uiso 1 1 calc GR . . . .
C4 C 0.3922(2) 0.0572(3) 0.23592(12) 0.0320(8) Uani 1 1 d . . . . .
H4A H 0.3583 0.0043 0.2189 0.048 Uiso 1 1 calc GR . . . .
H4B H 0.3998 0.0367 0.2660 0.048 Uiso 1 1 calc GR . . . .
H4C H 0.4348 0.0498 0.2272 0.048 Uiso 1 1 calc GR . . . .
C5 C 0.47613(16) 0.4342(3) 0.35459(9) 0.0207(6) Uani 1 1 d . . . . .
H5 H 0.4394 0.4083 0.3681 0.025 Uiso 1 1 calc R . . . .
C6 C 0.46478(18) 0.5665(3) 0.34233(11) 0.0278(7) Uani 1 1 d . . . . .
H6A H 0.4661 0.6127 0.3679 0.042 Uiso 1 1 calc GR . . . .
H6B H 0.4206 0.5763 0.3222 0.042 Uiso 1 1 calc GR . . . .
H6C H 0.5006 0.5933 0.3292 0.042 Uiso 1 1 calc GR . . . .
C7 C 0.54541(18) 0.4160(3) 0.38669(11) 0.0288(7) Uani 1 1 d . . . . .
H7A H 0.5818 0.4424 0.3740 0.043 Uiso 1 1 calc GR . . . .
H7B H 0.5516 0.3328 0.3939 0.043 Uiso 1 1 calc GR . . . .
H7C H 0.5466 0.4612 0.4125 0.043 Uiso 1 1 calc GR . . . .
C8 C 0.38860(15) 0.2273(3) 0.38067(9) 0.0190(6) Uani 1 1 d . . . . .
C9 C 0.44692(16) 0.1576(3) 0.40001(10) 0.0203(6) Uani 1 1 d . . . . .
C10 C 0.47188(16) 0.1587(3) 0.44495(10) 0.0220(6) Uani 1 1 d . . . . .
H10 H 0.5107 0.1132 0.4574 0.026 Uiso 1 1 calc R . . . .
C11 C 0.44072(16) 0.2255(3) 0.47194(10) 0.0218(6) Uani 1 1 d . . . . .
C12 C 0.38181(16) 0.2889(3) 0.45284(10) 0.0217(6) Uani 1 1 d . . . . .
H12 H 0.3595 0.3319 0.4704 0.026 Uiso 1 1 calc R . . . .
C13 C 0.35454(15) 0.2908(3) 0.40800(10) 0.0207(6) Uani 1 1 d . . . . .
C14 C 0.48104(18) 0.0754(3) 0.37310(10) 0.0258(7) Uani 1 1 d . . . . .
H14 H 0.4775 0.1141 0.3450 0.031 Uiso 1 1 calc R . . . .
C15 C 0.55784(18) 0.0506(4) 0.39323(12) 0.0318(8) Uani 1 1 d . . . . .
H15A H 0.5822 0.1250 0.3997 0.048 Uiso 1 1 calc GR . . . .
H15B H 0.5769 0.0059 0.3732 0.048 Uiso 1 1 calc GR . . . .
H15C H 0.5626 0.0056 0.4194 0.048 Uiso 1 1 calc GR . . . .
C16 C 0.4410(2) -0.0426(3) 0.36458(11) 0.0334(8) Uani 1 1 d . . . . .
H16A H 0.4430 -0.0821 0.3916 0.050 Uiso 1 1 calc GR . . . .
H16B H 0.4614 -0.0928 0.3466 0.050 Uiso 1 1 calc GR . . . .
H16C H 0.3937 -0.0268 0.3502 0.050 Uiso 1 1 calc GR . . . .
C17 C 0.47351(17) 0.2286(3) 0.52030(10) 0.0252(7) Uani 1 1 d . . . . .
H17 H 0.4941 0.1500 0.5285 0.030 Uiso 1 1 calc R . . . .
C18 C 0.42238(18) 0.2524(3) 0.54790(10) 0.0296(7) Uani 1 1 d . . . . .
H18A H 0.4042 0.3318 0.5424 0.044 Uiso 1 1 calc GR . . . .
H18B H 0.4455 0.2446 0.5780 0.044 Uiso 1 1 calc GR . . . .
H18C H 0.3852 0.1957 0.5407 0.044 Uiso 1 1 calc GR . . . .
C19 C 0.5322(2) 0.3202(4) 0.53040(11) 0.0405(10) Uani 1 1 d . . . . .
H19A H 0.5648 0.3026 0.5135 0.061 Uiso 1 1 calc GR . . . .
H19B H 0.5550 0.3167 0.5607 0.061 Uiso 1 1 calc GR . . . .
H19C H 0.5136 0.3987 0.5233 0.061 Uiso 1 1 calc GR . . . .
C20 C 0.29032(16) 0.3659(3) 0.38987(10) 0.0270(7) Uani 1 1 d . . . . .
H20 H 0.2705 0.3390 0.3601 0.032 Uiso 1 1 calc R . . . .
C21 C 0.23452(17) 0.3511(4) 0.41511(11) 0.0336(8) Uani 1 1 d . . . . .
H21A H 0.2255 0.2677 0.4180 0.050 Uiso 1 1 calc GR . . . .
H21B H 0.1929 0.3903 0.3998 0.050 Uiso 1 1 calc GR . . . .
H21C H 0.2503 0.3861 0.4433 0.050 Uiso 1 1 calc GR . . . .
C22 C 0.3087(2) 0.4970(4) 0.38781(15) 0.0439(10) Uani 1 1 d . . . . .
H22A H 0.3316 0.5245 0.4163 0.066 Uiso 1 1 calc GR . . . .
H22B H 0.2673 0.5426 0.3771 0.066 Uiso 1 1 calc GR . . . .
H22C H 0.3389 0.5068 0.3687 0.066 Uiso 1 1 calc GR . . . .
C23 C 0.69615(19) 0.5829(4) 0.34572(12) 0.0352(9) Uani 1 1 d . . . . .
H23A H 0.7420 0.6157 0.3516 0.053 Uiso 1 1 calc GR . . . .
H23B H 0.6983 0.5019 0.3558 0.053 Uiso 1 1 calc GR . . . .
H23C H 0.6684 0.6292 0.3604 0.053 Uiso 1 1 calc GR . . . .
C24 C 0.65924(19) 0.7366(3) 0.27083(15) 0.0411(10) Uani 1 1 d . . . . .
H24A H 0.6316 0.7851 0.2849 0.062 Uiso 1 1 calc GR . . . .
H24B H 0.6406 0.7399 0.2400 0.062 Uiso 1 1 calc GR . . . .
H24C H 0.7059 0.7659 0.2778 0.062 Uiso 1 1 calc GR . . . .
C25 C 0.71178(17) 0.5009(3) 0.26326(12) 0.0309(8) Uani 1 1 d . . . . .
H25A H 0.7576 0.5341 0.2700 0.046 Uiso 1 1 calc GR . . . .
H25B H 0.6930 0.5022 0.2325 0.046 Uiso 1 1 calc GR . . . .
H25C H 0.7137 0.4201 0.2735 0.046 Uiso 1 1 calc GR . . . .
N1 N 0.41442(13) 0.2691(2) 0.25487(8) 0.0171(5) Uani 1 1 d . . . . .
N2 N 0.47192(13) 0.3625(2) 0.31544(8) 0.0176(5) Uani 1 1 d . . . . .
O1 O 0.58449(11) 0.5409(2) 0.27873(8) 0.0258(5) Uani 1 1 d . . . . .
P1 P 0.35173(4) 0.22702(7) 0.32120(2) 0.01843(15) Uani 1 1 d . . . . .
P2 P 0.65844(4) 0.58651(7) 0.28881(3) 0.02249(17) Uani 1 1 d . . . . .
U1 U 0.5000 0.40102(2) 0.2500 0.01342(5) Uani 1 2 d S T P . .
C26 C 0.7132(3) 0.4471(5) 0.47485(14) 0.0492(11) Uani 1 1 d . . . . .
H26 H 0.6850 0.4795 0.4913 0.059 Uiso 1 1 calc R . . . .
C27 C 0.7679(3) 0.5134(5) 0.46728(15) 0.0602(14) Uani 1 1 d . . . . .
H27 H 0.7763 0.5899 0.4787 0.072 Uiso 1 1 calc R . . . .
C28 C 0.8094(3) 0.4671(5) 0.44317(16) 0.0587(13) Uani 1 1 d . . . . .
H28 H 0.8462 0.5114 0.4383 0.070 Uiso 1 1 calc R . . . .
C29 C 0.7963(3) 0.3532(5) 0.42600(16) 0.0559(12) Uani 1 1 d . . . . .
H29 H 0.8242 0.3213 0.4093 0.067 Uiso 1 1 calc R . . . .
C30 C 0.7420(2) 0.2869(4) 0.43352(14) 0.0483(11) Uani 1 1 d . . . . .
H30 H 0.7334 0.2106 0.4219 0.058 Uiso 1 1 calc R . . . .
C31 C 0.7005(2) 0.3339(4) 0.45817(13) 0.0454(10) Uani 1 1 d . . . . .
H31 H 0.6642 0.2893 0.4635 0.054 Uiso 1 1 calc R . . . .

loop_
_atom_site_aniso_label
_atom_site_aniso_U_11
_atom_site_aniso_U_22
_atom_site_aniso_U_33
_atom_site_aniso_U_23
_atom_site_aniso_U_13
_atom_site_aniso_U_12
C1 0.0127(13) 0.0178(14) 0.0155(13) -0.0016(11) 0.0006(10) 0.0025(11)
C2 0.0189(14) 0.0231(16) 0.0188(14) -0.0064(12) 0.0072(11) -0.0091(12)
C3 0.0339(18) 0.0325(19) 0.0182(15) -0.0037(13) 0.0031(13) -0.0084(15)
C4 0.040(2) 0.0229(17) 0.0329(18) -0.0028(14) 0.0083(15) -0.0063(16)
C5 0.0204(15) 0.0245(16) 0.0163(13) -0.0061(12) 0.0027(11) -0.0066(13)
C6 0.0294(18) 0.0280(17) 0.0256(16) -0.0075(14) 0.0060(13) -0.0012(14)
C7 0.0275(18) 0.0346(19) 0.0215(15) -0.0031(14) 0.0009(13) -0.0053(15)
C8 0.0191(14) 0.0235(16) 0.0154(13) -0.0001(11) 0.0061(11) -0.0025(12)
C9 0.0192(14) 0.0230(15) 0.0200(14) 0.0026(12) 0.0074(11) 0.0007(13)
C10 0.0208(15) 0.0248(16) 0.0200(14) 0.0052(12) 0.0042(11) 0.0040(13)
C11 0.0214(15) 0.0267(17) 0.0167(14) 0.0022(12) 0.0038(11) -0.0018(13)
C12 0.0203(15) 0.0280(16) 0.0179(14) -0.0024(12) 0.0066(11) 0.0016(13)
C13 0.0158(14) 0.0268(16) 0.0197(14) 0.0001(12) 0.0045(11) -0.0006(13)
C14 0.0291(17) 0.0293(18) 0.0208(15) 0.0048(13) 0.0095(13) 0.0091(14)
C15 0.0306(19) 0.036(2) 0.0312(17) 0.0073(15) 0.0126(14) 0.0124(16)
C16 0.045(2) 0.0281(19) 0.0277(17) -0.0005(14) 0.0094(15) 0.0069(17)
C17 0.0276(17) 0.0296(18) 0.0168(14) 0.0040(12) 0.0023(12) 0.0058(14)
C18 0.0332(18) 0.039(2) 0.0160(14) 0.0008(14) 0.0043(13) 0.0035(16)
C19 0.0329(19) 0.062(3) 0.0233(17) -0.0030(17) 0.0015(14) -0.0125(19)
C20 0.0165(15) 0.043(2) 0.0209(15) -0.0016(14) 0.0028(12) 0.0083(14)
C21 0.0168(15) 0.053(2) 0.0312(17) -0.0074(17) 0.0062(13) 0.0056(16)
C22 0.0295(19) 0.043(2) 0.059(3) 0.018(2) 0.0115(18) 0.0198(18)
C23 0.0259(18) 0.047(2) 0.0318(18) -0.0082(16) 0.0050(14) -0.0170(16)
C24 0.0230(18) 0.0271(19) 0.067(3) 0.0046(18) -0.0013(17) -0.0051(15)
C25 0.0210(16) 0.036(2) 0.0385(18) -0.0070(16) 0.0116(14) -0.0080(15)
N1 0.0162(12) 0.0208(13) 0.0140(11) -0.0006(9) 0.0034(9) -0.0048(10)
N2 0.0150(12) 0.0234(13) 0.0153(11) -0.0016(10) 0.0051(9) -0.0061(10)
O1 0.0171(11) 0.0227(12) 0.0374(12) -0.0096(10) 0.0064(9) -0.0068(9)
P1 0.0143(3) 0.0266(4) 0.0143(3) -0.0010(3) 0.0032(3) -0.0046(3)
P2 0.0150(4) 0.0216(4) 0.0301(4) -0.0039(3) 0.0041(3) -0.0047(3)
U1 0.00869(7) 0.01615(7) 0.01509(7) 0.000 0.00227(4) 0.000
C26 0.055(3) 0.054(3) 0.037(2) -0.006(2) 0.0071(19) 0.007(2)
C27 0.095(4) 0.046(3) 0.038(2) -0.004(2) 0.013(2) -0.016(3)
C28 0.061(3) 0.067(3) 0.048(3) 0.005(2) 0.013(2) -0.012(3)
C29 0.056(3) 0.066(3) 0.048(3) 0.000(2) 0.017(2) 0.011(3)
C30 0.058(3) 0.042(2) 0.041(2) -0.0024(19) 0.006(2) 0.006(2)
C31 0.043(2) 0.051(3) 0.038(2) -0.0008(19) 0.0021(17) 0.002(2)

loop_
_atom_type_symbol
_atom_type_description
_atom_type_scat_dispersion_real
_atom_type_scat_dispersion_imag
_atom_type_scat_source
C C 0.0181 0.0091 'International Tables Vol C Tables 4.2.6.8 and 6.1.1.4'
H H 0.0000 0.0000 'International Tables Vol C Tables 4.2.6.8 and 6.1.1.4'
N N 0.0311 0.0180 'International Tables Vol C Tables 4.2.6.8 and 6.1.1.4'
O O 0.0492 0.0322 'International Tables Vol C Tables 4.2.6.8 and 6.1.1.4'
P P 0.2955 0.4335 'International Tables Vol C Tables 4.2.6.8 and 6.1.1.4'
U U -4.3638 13.4090 'International Tables Vol C Tables 4.2.6.8 and 6.1.1.4'

loop_
_geom_angle_atom_site_label_1
_geom_angle_atom_site_label_2
_geom_angle_atom_site_label_3
_geom_angle
_geom_angle_site_symmetry_1
_geom_angle_site_symmetry_3
_geom_angle_publ_flag
N1 C1 P1 119.4(2) . . ?
N1 C1 U1 54.01(14) . . ?
N2 C1 N1 109.0(2) . . ?
N2 C1 P1 131.5(2) . . ?
N2 C1 U1 55.40(14) . . ?
P1 C1 U1 169.74(14) . . ?
C3 C2 H2 108.9 . . ?
C4 C2 H2 108.9 . . ?
C4 C2 C3 109.9(3) . . ?
N1 C2 H2 108.9 . . ?
N1 C2 C3 107.9(2) . . ?
N1 C2 C4 112.3(3) . . ?
C2 C3 H3A 109.5 . . ?
C2 C3 H3B 109.5 . . ?
C2 C3 H3C 109.5 . . ?
H3A C3 H3B 109.5 . . ?
H3A C3 H3C 109.5 . . ?
H3B C3 H3C 109.5 . . ?
C2 C4 H4A 109.5 . . ?
C2 C4 H4B 109.5 . . ?
C2 C4 H4C 109.5 . . ?
H4A C4 H4B 109.5 . . ?
H4A C4 H4C 109.5 . . ?
H4B C4 H4C 109.5 . . ?
C6 C5 H5 108.6 . . ?
C7 C5 H5 108.6 . . ?
C7 C5 C6 110.8(3) . . ?
N2 C5 H5 108.6 . . ?
N2 C5 C6 109.8(3) . . ?
N2 C5 C7 110.6(3) . . ?
C5 C6 H6A 109.5 . . ?
C5 C6 H6B 109.5 . . ?
C5 C6 H6C 109.5 . . ?
H6A C6 H6B 109.5 . . ?
H6A C6 H6C 109.5 . . ?
H6B C6 H6C 109.5 . . ?
C5 C7 H7A 109.5 . . ?
C5 C7 H7B 109.5 . . ?
C5 C7 H7C 109.5 . . ?
H7A C7 H7B 109.5 . . ?
H7A C7 H7C 109.5 . . ?
H7B C7 H7C 109.5 . . ?
C9 C8 C13 118.5(3) . . ?
C9 C8 P1 121.5(2) . . ?
C13 C8 P1 119.8(2) . . ?
C8 C9 C14 121.5(3) . . ?
C10 C9 C8 119.5(3) . . ?
C10 C9 C14 119.0(3) . . ?
C9 C10 H10 118.8 . . ?
C9 C10 C11 122.4(3) . . ?
C11 C10 H10 118.8 . . ?
C10 C11 C17 119.4(3) . . ?
C12 C11 C10 117.7(3) . . ?
C12 C11 C17 122.9(3) . . ?
C11 C12 H12 118.9 . . ?
C11 C12 C13 122.3(3) . . ?
C13 C12 H12 118.9 . . ?
C8 C13 C20 121.9(3) . . ?
C12 C13 C8 119.6(3) . . ?
C12 C13 C20 118.4(3) . . ?
C9 C14 H14 107.6 . . ?
C9 C14 C15 114.3(3) . . ?
C9 C14 C16 109.6(3) . . ?
C15 C14 H14 107.6 . . ?
C16 C14 H14 107.6 . . ?
C16 C14 C15 109.9(3) . . ?
C14 C15 H15A 109.5 . . ?
C14 C15 H15B 109.5 . . ?
C14 C15 H15C 109.5 . . ?
H15A C15 H15B 109.5 . . ?
H15A C15 H15C 109.5 . . ?
H15B C15 H15C 109.5 . . ?
C14 C16 H16A 109.5 . . ?
C14 C16 H16B 109.5 . . ?
C14 C16 H16C 109.5 . . ?
H16A C16 H16B 109.5 . . ?
H16A C16 H16C 109.5 . . ?
H16B C16 H16C 109.5 . . ?
C11 C17 H17 107.3 . . ?
C11 C17 C18 114.0(3) . . ?
C11 C17 C19 110.2(3) . . ?
C18 C17 H17 107.3 . . ?
C18 C17 C19 110.3(3) . . ?
C19 C17 H17 107.3 . . ?
C17 C18 H18A 109.5 . . ?
C17 C18 H18B 109.5 . . ?
C17 C18 H18C 109.5 . . ?
H18A C18 H18B 109.5 . . ?
H18A C18 H18C 109.5 . . ?
H18B C18 H18C 109.5 . . ?
C17 C19 H19A 109.5 . . ?
C17 C19 H19B 109.5 . . ?
C17 C19 H19C 109.5 . . ?
H19A C19 H19B 109.5 . . ?
H19A C19 H19C 109.5 . . ?
H19B C19 H19C 109.5 . . ?
C13 C20 H20 107.5 . . ?
C13 C20 C21 113.1(3) . . ?
C21 C20 H20 107.5 . . ?
C22 C20 C13 111.2(3) . . ?
C22 C20 H20 107.5 . . ?
C22 C20 C21 109.9(3) . . ?
C20 C21 H21A 109.5 . . ?
C20 C21 H21B 109.5 . . ?
C20 C21 H21C 109.5 . . ?
H21A C21 H21B 109.5 . . ?
H21A C21 H21C 109.5 . . ?
H21B C21 H21C 109.5 . . ?
C20 C22 H22A 109.5 . . ?
C20 C22 H22B 109.5 . . ?
C20 C22 H22C 109.5 . . ?
H22A C22 H22B 109.5 . . ?
H22A C22 H22C 109.5 . . ?
H22B C22 H22C 109.5 . . ?
H23A C23 H23B 109.5 . . ?
H23A C23 H23C 109.5 . . ?
H23B C23 H23C 109.5 . . ?
P2 C23 H23A 109.5 . . ?
P2 C23 H23B 109.5 . . ?
P2 C23 H23C 109.5 . . ?
H24A C24 H24B 109.5 . . ?
H24A C24 H24C 109.5 . . ?
H24B C24 H24C 109.5 . . ?
P2 C24 H24A 109.5 . . ?
P2 C24 H24B 109.5 . . ?
P2 C24 H24C 109.5 . . ?
H25A C25 H25B 109.5 . . ?
H25A C25 H25C 109.5 . . ?
H25B C25 H25C 109.5 . . ?
P2 C25 H25A 109.5 . . ?
P2 C25 H25B 109.5 . . ?
P2 C25 H25C 109.5 . . ?
C1 N1 C2 121.9(2) . . ?
C1 N1 U1 96.63(17) . . ?
C2 N1 U1 141.52(18) . . ?
C1 N2 C5 122.7(2) . . ?
C1 N2 U1 95.60(17) . . ?
C5 N2 U1 133.1(2) . . ?
P2 O1 U1 152.24(14) . . ?
C1 P1 C8 105.72(13) . . ?
C24 P2 C23 108.3(2) . . ?
C25 P2 C23 107.63(19) . . ?
C25 P2 C24 108.1(2) . . ?
O1 P2 C23 110.66(15) . . ?
O1 P2 C24 109.58(16) . . ?
O1 P2 C25 112.46(15) . . ?
C1 U1 C1 127.17(12) 2_655 . ?
N1 U1 C1 107.32(8) . 2_655 ?
N1 U1 C1 107.32(8) 2_655 . ?
N1 U1 C1 29.36(8) . . ?
N1 U1 C1 29.36(8) 2_655 2_655 ?
N1 U1 N1 99.66(13) 2_655 . ?
N1 U1 N2 58.21(8) 2_655 2_655 ?
N1 U1 N2 106.72(9) . 2_655 ?
N1 U1 N2 106.72(9) 2_655 . ?
N1 U1 N2 58.21(8) . . ?
N1 U1 O1 152.94(8) 2_655 2_655 ?
N1 U1 O1 152.94(8) . . ?
N1 U1 O1 88.93(8) . 2_655 ?
N1 U1 O1 88.93(8) 2_655 . ?
N2 U1 C1 135.20(9) . 2_655 ?
N2 U1 C1 135.20(9) 2_655 . ?
N2 U1 C1 29.00(8) . . ?
N2 U1 C1 29.01(8) 2_655 2_655 ?
N2 U1 N2 158.63(13) 2_655 . ?
O1 U1 C1 123.58(8) 2_655 2_655 ?
O1 U1 C1 123.58(8) . . ?
O1 U1 C1 92.76(8) . 2_655 ?
O1 U1 C1 92.76(8) 2_655 . ?
O1 U1 N2 94.76(8) . . ?
O1 U1 N2 94.76(8) 2_655 2_655 ?
O1 U1 N2 99.65(9) . 2_655 ?
O1 U1 N2 99.65(9) 2_655 . ?
O1 U1 O1 94.97(12) . 2_655 ?
C27 C26 H26 119.9 . . ?
C31 C26 H26 119.9 . . ?
C31 C26 C27 120.3(5) . . ?
C26 C27 H27 119.8 . . ?
C28 C27 C26 120.3(5) . . ?
C28 C27 H27 119.8 . . ?
C27 C28 H28 120.3 . . ?
C27 C28 C29 119.4(5) . . ?
C29 C28 H28 120.3 . . ?
C28 C29 H29 119.8 . . ?
C30 C29 C28 120.4(5) . . ?
C30 C29 H29 119.8 . . ?
C29 C30 H30 120.1 . . ?
C31 C30 C29 119.9(5) . . ?
C31 C30 H30 120.1 . . ?
C26 C31 C30 119.7(5) . . ?
C26 C31 H31 120.2 . . ?
C30 C31 H31 120.2 . . ?

loop_
_geom_bond_atom_site_label_1
_geom_bond_atom_site_label_2
_geom_bond_distance
_geom_bond_site_symmetry_2
_geom_bond_publ_flag
C1 N1 1.388(4) . ?
C1 N2 1.370(4) . ?
C1 P1 1.783(3) . ?
C1 U1 2.813(3) . ?
C2 H2 0.9800 . ?
C2 C3 1.534(4) . ?
C2 C4 1.514(5) . ?
C2 N1 1.450(4) . ?
C3 H3A 0.9600 . ?
C3 H3B 0.9600 . ?
C3 H3C 0.9600 . ?
C4 H4A 0.9600 . ?
C4 H4B 0.9600 . ?
C4 H4C 0.9600 . ?
C5 H5 0.9800 . ?
C5 C6 1.535(5) . ?
C5 C7 1.517(4) . ?
C5 N2 1.468(4) . ?
C6 H6A 0.9600 . ?
C6 H6B 0.9600 . ?
C6 H6C 0.9600 . ?
C7 H7A 0.9600 . ?
C7 H7B 0.9600 . ?
C7 H7C 0.9600 . ?
C8 C9 1.411(4) . ?
C8 C13 1.419(4) . ?
C8 P1 1.856(3) . ?
C9 C10 1.395(4) . ?
C9 C14 1.527(4) . ?
C10 H10 0.9300 . ?
C10 C11 1.395(4) . ?
C11 C12 1.380(4) . ?
C11 C17 1.519(4) . ?
C12 H12 0.9300 . ?
C12 C13 1.398(4) . ?
C13 C20 1.522(4) . ?
C14 H14 0.9800 . ?
C14 C15 1.534(5) . ?
C14 C16 1.533(5) . ?
C15 H15A 0.9600 . ?
C15 H15B 0.9600 . ?
C15 H15C 0.9600 . ?
C16 H16A 0.9600 . ?
C16 H16B 0.9600 . ?
C16 H16C 0.9600 . ?
C17 H17 0.9800 . ?
C17 C18 1.524(4) . ?
C17 C19 1.530(5) . ?
C18 H18A 0.9600 . ?
C18 H18B 0.9600 . ?
C18 H18C 0.9600 . ?
C19 H19A 0.9600 . ?
C19 H19B 0.9600 . ?
C19 H19C 0.9600 . ?
C20 H20 0.9800 . ?
C20 C21 1.533(5) . ?
C20 C22 1.519(6) . ?
C21 H21A 0.9600 . ?
C21 H21B 0.9600 . ?
C21 H21C 0.9600 . ?
C22 H22A 0.9600 . ?
C22 H22B 0.9600 . ?
C22 H22C 0.9600 . ?
C23 H23A 0.9600 . ?
C23 H23B 0.9600 . ?
C23 H23C 0.9600 . ?
C23 P2 1.784(4) . ?
C24 H24A 0.9600 . ?
C24 H24B 0.9600 . ?
C24 H24C 0.9600 . ?
C24 P2 1.777(4) . ?
C25 H25A 0.9600 . ?
C25 H25B 0.9600 . ?
C25 H25C 0.9600 . ?
C25 P2 1.771(4) . ?
N1 U1 2.291(2) . ?
N2 U1 2.326(2) . ?
O1 P2 1.519(2) . ?
O1 U1 2.318(2) . ?
U1 C1 2.812(3) 2_655 ?
U1 N1 2.291(2) 2_655 ?
U1 N2 2.326(2) 2_655 ?
U1 O1 2.318(2) 2_655 ?
C26 H26 0.9300 . ?
C26 C27 1.389(7) . ?
C26 C31 1.374(7) . ?
C27 H27 0.9300 . ?
C27 C28 1.361(7) . ?
C28 H28 0.9300 . ?
C28 C29 1.387(8) . ?
C29 H29 0.9300 . ?
C29 C30 1.381(7) . ?
C30 H30 0.9300 . ?
C30 C31 1.376(6) . ?
C31 H31 0.9300 . ?
